data_7101549
loop_
_publ_author_name
'J.Du Bois'
B.H.Brodsky

_publ_section_title
;
Entrapment of a Dirhodium Tetracarboxylate Unit Inside
the Aromatic Bowl of a Calix[4]arene: Unique Catalysts for C-H
Amination
;
_journal_issue 45
_journal_name_full 'Chemical Communications'
_journal_paper_doi 10.1039/b611280c
_journal_year 2006
_chemical_formula_sum 'C60 H76 O22 Rh2'
_chemical_formula_weight 1355.03
_chemical_name_systematic
;
?
;
_space_group_IT_number 61
_symmetry_space_group_name_Hall '-P 2ac 2ab'
_symmetry_space_group_name_H-M 'P b c a'
_atom_sites_solution_hydrogens geom
_atom_sites_solution_primary direct
_atom_sites_solution_secondary difmap
_audit_creation_method SHELXL-97
_cell_angle_alpha 90.00
_cell_angle_beta 90.00
_cell_angle_gamma 90.00
_cell_formula_units_Z 8
_cell_length_a 20.989(3)
_cell_length_b 19.577(3)
_cell_length_c 29.775(4)
_cell_measurement_temperature 293(2)
_cell_volume 12235(3)
_computing_structure_refinement 'SHELXL-97 (Sheldrick, 1997)'
_computing_structure_solution 'SHELXS-97 (Sheldrick, 1990)'
_diffrn_ambient_temperature 293(2)
_diffrn_measured_fraction_theta_full 0.996
_diffrn_measured_fraction_theta_max 0.996
_diffrn_radiation_monochromator graphite
_diffrn_radiation_source 'fine-focus sealed tube'
_diffrn_radiation_type MoK\a
_diffrn_radiation_wavelength 0.71073
_diffrn_reflns_av_R_equivalents 0.0490
_diffrn_reflns_av_sigmaI/netI 0.0434
_diffrn_reflns_limit_h_max 26
_diffrn_reflns_limit_h_min -18
_diffrn_reflns_limit_k_max 24
_diffrn_reflns_limit_k_min -23
_diffrn_reflns_limit_l_max 37
_diffrn_reflns_limit_l_min -35
_diffrn_reflns_number 66886
_diffrn_reflns_theta_full 26.36
_diffrn_reflns_theta_max 26.36
_diffrn_reflns_theta_min 1.37
_exptl_absorpt_coefficient_mu 0.617
_exptl_crystal_density_diffrn 1.471
_exptl_crystal_density_method 'not measured'
_exptl_crystal_F_000 5616
_refine_diff_density_max 1.207
_refine_diff_density_min -1.207
_refine_diff_density_rms 0.123
_refine_ls_extinction_method none
_refine_ls_goodness_of_fit_ref 1.260
_refine_ls_hydrogen_treatment mixed
_refine_ls_matrix_type full
_refine_ls_number_parameters 748
_refine_ls_number_reflns 12453
_refine_ls_number_restraints 5
_refine_ls_restrained_S_all 3.933
_refine_ls_R_factor_all 0.1255
_refine_ls_R_factor_gt 0.0903
_refine_ls_shift/su_max 0.003
_refine_ls_shift/su_mean 0.000
_refine_ls_structure_factor_coef Fsqd
_refine_ls_weighting_details 'calc w=1/[\s^2^(Fo^2^)+(0.0000P)^2^+150.8333P] where P=(Fo^2^+2Fc^2^)/3'
_refine_ls_weighting_scheme calc
_refine_ls_wR_factor_gt 0.1882
_refine_ls_wR_factor_ref 0.2045
_reflns_number_gt 8779
_reflns_number_total 12453
_reflns_threshold_expression >2sigma(I)
_cod_data_source_file b611280c.txt
_cod_database_code 7101549

loop_
_symmetry_equiv_pos_as_xyz
'x, y, z'
'-x+1/2, y+1/2, z'
'x, -y+1/2, z+1/2'
'-x+1/2, -y, z+1/2'
'-x, -y, -z'
'x-1/2, -y-1/2, -z'
'-x, y-1/2, -z-1/2'
'x-1/2, y, -z-1/2'

loop_
_atom_site_label
_atom_site_type_symbol
_atom_site_fract_x
_atom_site_fract_y
_atom_site_fract_z
_atom_site_U_iso_or_equiv
_atom_site_adp_type
_atom_site_occupancy
_atom_site_symmetry_multiplicity
_atom_site_calc_flag
_atom_site_refinement_flags
Rh1 Rh 0.14085(9) 0.19287(11) 0.04388(7) 0.0294(5) Uani 1 1 d .
Rh2 Rh 0.02790(9) 0.19717(12) 0.04081(7) 0.0332(5) Uani 1 1 d .
O1 O 0.1358(7) 0.2066(7) 0.1114(5) 0.022(3) Uani 1 1 d .
O2 O 0.0284(7) 0.2142(8) 0.1082(5) 0.027(4) Uani 1 1 d .
O3 O 0.1412(8) 0.1811(8) -0.0238(5) 0.028(4) Uani 1 1 d .
O4 O 0.0332(8) 0.1817(9) -0.0268(5) 0.031(4) Uani 1 1 d .
O5 O 0.1347(8) 0.0900(9) 0.0549(6) 0.036(4) Uani 1 1 d .
O6 O 0.0269(8) 0.0952(9) 0.0540(6) 0.036(4) Uani 1 1 d .
O7 O 0.1416(8) 0.2956(9) 0.0356(6) 0.035(4) Uani 1 1 d .
O8 O 0.0339(8) 0.2990(10) 0.0299(6) 0.041(5) Uani 1 1 d .
O9 O 0.2507(7) 0.1881(9) 0.0485(5) 0.028(4) Uani 1 1 d .
O10 O -0.0813(8) 0.1964(11) 0.0403(6) 0.041(4) Uani 1 1 d .
O11 O 0.2568(13) 0.125(3) 0.1091(15) 0.18(2) Uani 1 1 d .
H11 H 0.2292 0.1004 0.0983 0.268 Uiso 1 1 calc R
O12 O -0.0944(15) 0.281(3) 0.083(2) 0.21(3) Uani 1 1 d .
H12 H -0.0564 0.2869 0.0780 0.314 Uiso 1 1 calc R
O13 O 0.1221(11) 0.0173(10) 0.1460(7) 0.054(6) Uani 1 1 d .
O14 O 0.0398(12) 0.4210(13) 0.0921(8) 0.065(7) Uani 1 1 d .
O15 O 0.3398(10) 0.2757(13) 0.1313(7) 0.059(6) Uani 1 1 d .
O16 O -0.1558(16) 0.1656(17) 0.1443(8) 0.100(12) Uani 1 1 d .
O17 O 0.1209(11) 0.1860(11) 0.3228(6) 0.047(5) Uani 1 1 d .
H17 H 0.1299 0.2246 0.3142 0.071 Uiso 1 1 calc R
O18 O 0.0452(11) 0.3626(12) 0.2972(7) 0.054(6) Uani 1 1 d .
H18 H 0.0265 0.3273 0.3038 0.082 Uiso 1 1 calc R
O19 O 0.1654(10) 0.3142(10) 0.3020(7) 0.047(5) Uani 1 1 d .
H19 H 0.1308 0.3336 0.3002 0.070 Uiso 1 1 calc R
O20 O -0.0004(11) 0.2360(12) 0.3182(7) 0.053(6) Uani 1 1 d .
H20 H 0.0313 0.2133 0.3242 0.079 Uiso 1 1 calc R
C1 C 0.0811(12) 0.2137(11) 0.1293(8) 0.028(5) Uani 1 1 d .
C2 C 0.0781(13) 0.2246(15) 0.1793(9) 0.038(6) Uani 1 1 d .
H2A H 0.0529 0.1891 0.1927 0.057 Uiso 1 1 calc R
H2B H 0.0589 0.2682 0.1855 0.057 Uiso 1 1 calc R
H2C H 0.1203 0.2236 0.1916 0.057 Uiso 1 1 calc R
C3 C 0.0884(14) 0.1822(14) -0.0447(9) 0.039(6) Uani 1 1 d .
C4 C 0.0917(16) 0.181(2) -0.0953(10) 0.061(10) Uani 1 1 d .
H4A H 0.0500 0.1719 -0.1073 0.092 Uiso 1 1 calc R
H4B H 0.1202 0.1451 -0.1047 0.092 Uiso 1 1 calc R
H4C H 0.1068 0.2238 -0.1062 0.092 Uiso 1 1 calc R
C5 C 0.0796(14) 0.0648(15) 0.0605(9) 0.038(6) Uani 1 1 d .
C6 C 0.0892(14) 0.3265(14) 0.0307(8) 0.037(6) Uani 1 1 d .
C7 C 0.2811(14) 0.1627(17) 0.0778(10) 0.045(7) Uani 1 1 d .
C8 C -0.1138(17) 0.225(2) 0.0627(12) 0.060(10) Uani 1 1 d .
C9 C 0.0751(15) -0.0099(16) 0.0752(11) 0.049(8) Uani 1 1 d .
C10 C 0.0928(15) 0.4049(15) 0.0227(10) 0.046(7) Uani 1 1 d .
C11 C 0.3524(13) 0.1735(16) 0.0826(10) 0.044(7) Uani 1 1 d .
C12 C -0.1856(12) 0.2068(17) 0.0714(10) 0.044(7) Uani 1 1 d .
C13 C 0.0836(18) -0.0548(17) 0.0331(12) 0.064(10) Uani 1 1 d .
H13A H 0.0507 -0.0444 0.0118 0.095 Uiso 1 1 calc R
H13B H 0.0810 -0.1021 0.0414 0.095 Uiso 1 1 calc R
H13C H 0.1245 -0.0458 0.0199 0.095 Uiso 1 1 calc R
C14 C 0.0099(16) -0.0253(18) 0.0970(13) 0.063(10) Uani 1 1 d .
H14A H 0.0021 0.0067 0.1208 0.095 Uiso 1 1 calc R
H14B H 0.0101 -0.0709 0.1090 0.095 Uiso 1 1 calc R
H14C H -0.0230 -0.0214 0.0748 0.095 Uiso 1 1 calc R
C15 C 0.1544(16) 0.4351(15) 0.0414(13) 0.061(10) Uani 1 1 d .
H15A H 0.1557 0.4831 0.0351 0.091 Uiso 1 1 calc R
H15B H 0.1902 0.4131 0.0276 0.091 Uiso 1 1 calc R
H15C H 0.1559 0.4280 0.0733 0.091 Uiso 1 1 calc R
C16 C 0.0881(19) 0.4150(19) -0.0283(11) 0.067(10) Uani 1 1 d .
H16A H 0.0490 0.3955 -0.0391 0.100 Uiso 1 1 calc R
H16B H 0.1235 0.3928 -0.0427 0.100 Uiso 1 1 calc R
H16C H 0.0889 0.4629 -0.0351 0.100 Uiso 1 1 calc R
C17 C 0.3839(14) 0.1540(18) 0.0379(11) 0.056(9) Uani 1 1 d .
H17A H 0.3820 0.1054 0.0340 0.084 Uiso 1 1 calc R
H17B H 0.4276 0.1685 0.0381 0.084 Uiso 1 1 calc R
H17C H 0.3618 0.1760 0.0136 0.084 Uiso 1 1 calc R
C18 C 0.3815(15) 0.132(2) 0.1210(12) 0.062(10) Uani 1 1 d .
H18A H 0.3639 0.1476 0.1490 0.093 Uiso 1 1 calc R
H18B H 0.4268 0.1388 0.1212 0.093 Uiso 1 1 calc R
H18C H 0.3720 0.0848 0.1169 0.093 Uiso 1 1 calc R
C19 C -0.2183(15) 0.186(2) 0.0279(10) 0.061(10) Uani 1 1 d .
H19A H -0.1938 0.1513 0.0134 0.091 Uiso 1 1 calc R
H19B H -0.2214 0.2253 0.0085 0.091 Uiso 1 1 calc R
H19C H -0.2602 0.1693 0.0344 0.091 Uiso 1 1 calc R
C20 C -0.2185(19) 0.268(2) 0.0937(13) 0.071(11) Uani 1 1 d .
H20A H -0.2185 0.3058 0.0734 0.107 Uiso 1 1 calc R
H20B H -0.1961 0.2798 0.1206 0.107 Uiso 1 1 calc R
H20C H -0.2616 0.2557 0.1010 0.107 Uiso 1 1 calc R
C21 C 0.1279(15) -0.0256(14) 0.1081(11) 0.048(8) Uani 1 1 d .
H21A H 0.1255 -0.0730 0.1173 0.058 Uiso 1 1 calc R
H21B H 0.1690 -0.0183 0.0938 0.058 Uiso 1 1 calc R
C22 C 0.0357(16) 0.4385(15) 0.0456(12) 0.053(8) Uani 1 1 d .
H22A H 0.0372 0.4877 0.0418 0.063 Uiso 1 1 calc R
H22B H -0.0039 0.4216 0.0328 0.063 Uiso 1 1 calc R
C23 C 0.3637(14) 0.2505(17) 0.0898(11) 0.051(8) Uani 1 1 d .
H23A H 0.4091 0.2595 0.0884 0.061 Uiso 1 1 calc R
H23B H 0.3436 0.2755 0.0655 0.061 Uiso 1 1 calc R
C24 C -0.1856(19) 0.1475(19) 0.1038(12) 0.066(10) Uani 1 1 d .
H24A H -0.2291 0.1336 0.1098 0.079 Uiso 1 1 calc R
H24B H -0.1634 0.1092 0.0904 0.079 Uiso 1 1 calc R
C25 C 0.1671(16) 0.0018(15) 0.1801(11) 0.051(8) Uani 1 1 d .
H25A H 0.2100 0.0079 0.1686 0.061 Uiso 1 1 calc R
H25B H 0.1624 -0.0455 0.1894 0.061 Uiso 1 1 calc R
C26 C -0.0141(16) 0.4347(16) 0.1179(11) 0.052(8) Uani 1 1 d .
H26A H -0.0499 0.4079 0.1072 0.062 Uiso 1 1 calc R
H26B H -0.0252 0.4827 0.1156 0.062 Uiso 1 1 calc R
C27 C 0.2799(14) 0.3113(17) 0.1292(10) 0.047(7) Uani 1 1 d .
H27A H 0.2509 0.2877 0.1092 0.057 Uiso 1 1 calc R
H27B H 0.2863 0.3573 0.1180 0.057 Uiso 1 1 calc R
C28 C -0.1198(18) 0.1190(17) 0.1659(14) 0.069(12) Uani 1 1 d .
H28A H -0.0862 0.1030 0.1461 0.083 Uiso 1 1 calc R
H28B H -0.1459 0.0800 0.1741 0.083 Uiso 1 1 calc R
C29 C 0.1565(15) 0.0479(14) 0.2192(10) 0.043(7) Uani 1 1 d .
C30 C 0.0995(14) 0.0462(14) 0.2433(10) 0.042(7) Uani 1 1 d .
H30 H 0.0694 0.0131 0.2363 0.051 Uiso 1 1 calc R
C31 C 0.0865(14) 0.0925(14) 0.2775(10) 0.040(7) Uani 1 1 d .
C32 C 0.1335(14) 0.1394(15) 0.2889(10) 0.041(7) Uani 1 1 d .
C33 C 0.1912(13) 0.1417(14) 0.2666(10) 0.039(7) Uani 1 1 d .
C34 C 0.2019(14) 0.0965(15) 0.2316(10) 0.042(7) Uani 1 1 d .
H34 H 0.2403 0.0985 0.2161 0.050 Uiso 1 1 calc R
C35 C 0.2530(13) 0.3133(15) 0.1760(10) 0.040(6) Uani 1 1 d .
C36 C 0.2158(13) 0.3679(14) 0.1900(10) 0.041(7) Uani 1 1 d .
H36 H 0.2104 0.4049 0.1708 0.049 Uiso 1 1 calc R
C37 C 0.1864(14) 0.3689(14) 0.2317(10) 0.040(7) Uani 1 1 d .
C38 C 0.1951(13) 0.3148(14) 0.2601(9) 0.039(6) Uani 1 1 d .
C39 C 0.2333(12) 0.2591(14) 0.2480(10) 0.037(6) Uani 1 1 d .
C40 C 0.2616(12) 0.2598(14) 0.2053(10) 0.038(6) Uani 1 1 d .
H40 H 0.2869 0.2231 0.1966 0.046 Uiso 1 1 calc R
C41 C 0.0002(14) 0.4167(14) 0.1656(10) 0.042(7) Uani 1 1 d .
C42 C -0.0442(14) 0.3836(15) 0.1924(11) 0.043(7) Uani 1 1 d .
H42 H -0.0841 0.3732 0.1807 0.052 Uiso 1 1 calc R
C43 C -0.0299(14) 0.3656(14) 0.2365(11) 0.044(7) Uani 1 1 d .
C44 C 0.0297(14) 0.3812(14) 0.2535(10) 0.041(7) Uani 1 1 d .
C45 C 0.0752(14) 0.4155(13) 0.2275(10) 0.040(7) Uani 1 1 d .
C46 C 0.0595(15) 0.4320(14) 0.1838(11) 0.044(7) Uani 1 1 d .
H46 H 0.0895 0.4540 0.1659 0.053 Uiso 1 1 calc R
C47 C -0.0909(14) 0.1495(16) 0.2073(11) 0.048(8) Uani 1 1 d .
C48 C -0.0539(14) 0.1101(16) 0.2359(11) 0.047(8) Uani 1 1 d .
H48 H -0.0491 0.0638 0.2296 0.057 Uiso 1 1 calc R
C49 C -0.0238(13) 0.1365(15) 0.2731(10) 0.040(7) Uani 1 1 d .
C50 C -0.0315(13) 0.2073(16) 0.2818(10) 0.043(7) Uani 1 1 d .
C51 C -0.0701(13) 0.2477(15) 0.2550(10) 0.042(7) Uani 1 1 d .
C52 C -0.0980(13) 0.2177(16) 0.2178(11) 0.047(8) Uani 1 1 d .
H52 H -0.1228 0.2448 0.1991 0.057 Uiso 1 1 calc R
C53 C 0.0216(14) 0.0929(16) 0.2999(10) 0.047(7) Uani 1 1 d .
H53A H 0.0053 0.0466 0.3018 0.056 Uiso 1 1 calc R
H53B H 0.0254 0.1108 0.3301 0.056 Uiso 1 1 calc R
C54 C 0.2411(14) 0.1967(16) 0.2773(10) 0.046(7) Uani 1 1 d .
H54A H 0.2372 0.2099 0.3086 0.056 Uiso 1 1 calc R
H54B H 0.2833 0.1778 0.2729 0.056 Uiso 1 1 calc R
C55 C 0.1424(15) 0.4286(13) 0.2442(10) 0.044(7) Uani 1 1 d .
H55A H 0.1419 0.4342 0.2766 0.053 Uiso 1 1 calc R
H55B H 0.1586 0.4705 0.2311 0.053 Uiso 1 1 calc R
C56 C -0.0767(10) 0.3241(10) 0.2629(7) 0.049(8) Uani 1 1 d .
H56A H -0.1196 0.3381 0.2548 0.059 Uiso 1 1 calc R
H56B H -0.0709 0.3335 0.2946 0.059 Uiso 1 1 calc R
C57 C 0.2211(10) 0.9602(10) 0.4358(7) 0.21(4) Uiso 1 1 d RD
C58 C 0.2685(10) 0.9589(10) 0.4689(7) 0.14(2) Uani 1 1 d RD
H58A H 0.2568 0.9889 0.4930 0.203 Uiso 1 1 calc R
H58B H 0.3082 0.9736 0.4562 0.203 Uiso 1 1 calc R
H58C H 0.2729 0.9132 0.4802 0.203 Uiso 1 1 calc R
C59 C 0.2031(10) 0.9923(10) 0.3538(7) 0.20(4) Uani 1 1 d RD
H59A H 0.1581 0.9866 0.3602 0.239 Uiso 1 1 calc R
H59B H 0.2101 1.0393 0.3448 0.239 Uiso 1 1 calc R
C60 C 0.2195(10) 0.9521(10) 0.3220(7) 0.13(2) Uani 1 1 d RD
H60A H 0.2533 0.9726 0.3050 0.198 Uiso 1 1 calc R
H60B H 0.1836 0.9440 0.3028 0.198 Uiso 1 1 calc R
H60C H 0.2339 0.9095 0.3345 0.198 Uiso 1 1 calc R
O21 O 0.1684(10) 0.9448(10) 0.4409(7) 0.39(6) Uiso 1 1 d RD
O22 O 0.2428(10) 0.9764(10) 0.3968(7) 0.145(16) Uani 1 1 d RD

loop_
_atom_site_aniso_label
_atom_site_aniso_U_11
_atom_site_aniso_U_22
_atom_site_aniso_U_33
_atom_site_aniso_U_23
_atom_site_aniso_U_13
_atom_site_aniso_U_12
Rh1 0.0215(9) 0.0369(11) 0.0298(10) -0.0043(9) -0.0010(8) 0.0009(8)
Rh2 0.0216(10) 0.0478(13) 0.0303(10) -0.0021(10) -0.0022(8) 0.0002(9)
O1 0.026(8) 0.010(7) 0.029(8) -0.002(6) -0.001(7) 0.007(6)
O2 0.022(8) 0.028(9) 0.030(9) -0.003(7) 0.000(7) 0.004(7)
O3 0.033(9) 0.021(8) 0.029(9) -0.001(7) 0.000(7) -0.004(7)
O4 0.030(9) 0.035(10) 0.026(9) -0.004(7) -0.002(7) -0.002(8)
O5 0.027(9) 0.032(10) 0.050(12) -0.008(9) 0.004(8) -0.001(8)
O6 0.032(10) 0.036(10) 0.041(11) -0.004(8) -0.003(8) -0.004(8)
O7 0.032(10) 0.031(10) 0.041(10) 0.000(8) 0.001(8) 0.006(8)
O8 0.028(10) 0.045(11) 0.049(12) 0.004(9) -0.005(8) 0.008(9)
O9 0.019(7) 0.035(9) 0.028(8) -0.009(8) -0.006(7) 0.003(7)
O10 0.020(8) 0.072(13) 0.031(9) -0.001(10) 0.002(8) 0.002(10)
O11 0.033(15) 0.28(5) 0.23(4) 0.21(4) -0.03(2) -0.03(2)
O12 0.047(19) 0.21(5) 0.37(7) -0.23(5) -0.01(3) 0.00(2)
O13 0.068(15) 0.033(11) 0.059(14) -0.004(10) -0.009(12) 0.014(10)
O14 0.068(16) 0.076(17) 0.052(14) 0.015(13) 0.002(12) 0.031(14)
O15 0.038(12) 0.088(18) 0.051(13) -0.014(12) -0.004(10) 0.009(12)
O16 0.13(3) 0.14(3) 0.040(14) -0.008(15) -0.023(15) 0.09(2)
O17 0.057(13) 0.045(12) 0.039(11) 0.002(10) -0.001(10) -0.010(11)
O18 0.061(15) 0.061(15) 0.041(12) -0.009(11) 0.009(11) 0.005(12)
O19 0.058(13) 0.036(12) 0.046(12) -0.004(9) 0.001(10) -0.015(10)
O20 0.054(14) 0.065(15) 0.039(12) 0.005(11) 0.001(10) 0.004(11)
C1 0.030(13) 0.019(12) 0.034(13) 0.001(10) 0.002(11) 0.002(10)
C2 0.034(15) 0.048(17) 0.031(14) -0.003(12) 0.003(12) -0.001(13)
C3 0.040(15) 0.042(16) 0.033(14) -0.006(13) -0.001(13) -0.007(13)
C4 0.05(2) 0.10(3) 0.037(16) 0.001(17) 0.001(15) -0.02(2)
C5 0.037(15) 0.045(16) 0.031(13) -0.007(12) -0.001(12) -0.001(13)
C6 0.045(17) 0.039(15) 0.026(13) 0.004(11) 0.000(12) 0.008(13)
C7 0.037(16) 0.056(19) 0.043(17) 0.011(15) -0.007(13) -0.004(14)
C8 0.05(2) 0.09(3) 0.046(19) -0.009(19) -0.011(16) 0.005(19)
C9 0.045(18) 0.040(17) 0.06(2) -0.003(15) 0.000(15) -0.008(14)
C10 0.050(18) 0.039(16) 0.049(17) 0.013(14) 0.001(14) 0.008(14)
C11 0.021(13) 0.06(2) 0.052(18) -0.006(15) -0.001(12) 0.000(13)
C12 0.023(13) 0.07(2) 0.042(16) 0.002(15) 0.004(12) 0.009(14)
C13 0.07(2) 0.045(18) 0.07(2) -0.020(17) -0.01(2) -0.009(18)
C14 0.05(2) 0.05(2) 0.09(3) 0.012(19) 0.006(19) -0.006(17)
C15 0.06(2) 0.029(16) 0.09(3) 0.017(18) 0.00(2) -0.016(14)
C16 0.08(3) 0.06(2) 0.06(2) 0.028(18) 0.02(2) 0.02(2)
C17 0.033(16) 0.07(2) 0.07(2) -0.006(19) 0.003(15) -0.001(15)
C18 0.037(18) 0.08(3) 0.07(2) 0.01(2) -0.015(16) 0.002(17)
C19 0.044(18) 0.10(3) 0.034(16) -0.014(18) -0.029(14) 0.013(19)
C20 0.07(2) 0.08(3) 0.07(2) -0.01(2) -0.02(2) 0.02(2)
C21 0.055(19) 0.025(14) 0.06(2) -0.001(14) 0.001(16) 0.008(13)
C22 0.06(2) 0.029(15) 0.07(2) 0.018(15) 0.010(17) 0.011(14)
C23 0.034(16) 0.06(2) 0.055(19) -0.005(16) 0.001(14) -0.011(15)
C24 0.06(2) 0.07(2) 0.07(2) 0.00(2) -0.014(19) 0.014(19)
C25 0.06(2) 0.027(15) 0.06(2) 0.000(14) -0.007(17) 0.013(14)
C26 0.06(2) 0.034(16) 0.06(2) 0.008(15) -0.004(17) 0.003(14)
C27 0.042(16) 0.048(18) 0.052(18) -0.005(15) 0.002(14) -0.006(14)
C28 0.07(2) 0.037(18) 0.10(3) 0.011(19) -0.05(2) -0.006(17)
C29 0.048(18) 0.030(15) 0.052(18) 0.009(13) -0.010(14) 0.005(13)
C30 0.043(17) 0.028(14) 0.057(19) 0.007(13) -0.012(14) -0.003(12)
C31 0.038(15) 0.038(15) 0.045(16) 0.016(13) -0.008(13) -0.003(13)
C32 0.043(17) 0.038(16) 0.041(16) 0.008(13) -0.006(13) -0.002(13)
C33 0.035(15) 0.037(15) 0.047(17) 0.011(13) -0.005(13) 0.002(12)
C34 0.037(16) 0.041(17) 0.048(17) 0.011(14) -0.003(13) 0.004(13)
C35 0.030(13) 0.039(16) 0.050(16) -0.007(14) -0.005(13) -0.008(12)
C36 0.038(16) 0.032(15) 0.052(18) -0.001(13) -0.007(13) -0.008(12)
C37 0.041(16) 0.034(15) 0.045(16) -0.006(13) -0.002(13) -0.009(13)
C38 0.039(15) 0.034(15) 0.043(16) -0.007(13) -0.004(12) -0.013(12)
C39 0.027(14) 0.039(15) 0.044(16) -0.002(13) -0.007(12) -0.011(12)
C40 0.029(14) 0.031(15) 0.054(17) -0.006(13) 0.000(13) -0.004(11)
C41 0.047(17) 0.029(14) 0.049(17) -0.005(13) -0.001(14) 0.010(13)
C42 0.036(15) 0.037(16) 0.058(19) -0.004(14) 0.005(14) 0.003(13)
C43 0.044(17) 0.029(15) 0.058(19) -0.003(14) 0.013(15) 0.009(13)
C44 0.046(17) 0.031(15) 0.045(17) -0.006(13) 0.010(14) 0.011(13)
C45 0.045(17) 0.019(12) 0.057(18) -0.007(12) 0.006(14) 0.000(12)
C46 0.055(19) 0.024(14) 0.053(18) 0.000(13) 0.011(15) 0.003(13)
C47 0.036(16) 0.043(17) 0.07(2) 0.008(15) -0.007(15) -0.006(14)
C48 0.034(16) 0.042(17) 0.07(2) 0.014(15) -0.003(15) 0.000(13)
C49 0.033(15) 0.043(17) 0.045(17) 0.012(13) 0.006(13) -0.006(13)
C50 0.035(15) 0.056(19) 0.038(15) 0.009(14) 0.009(12) 0.000(14)
C51 0.030(15) 0.043(16) 0.054(18) 0.003(14) 0.011(13) -0.004(12)
C52 0.028(15) 0.046(18) 0.07(2) 0.014(16) -0.004(14) 0.000(12)
C53 0.045(17) 0.045(18) 0.051(18) 0.014(15) 0.001(14) -0.011(14)
C54 0.035(15) 0.052(18) 0.052(17) 0.002(15) -0.009(13) 0.007(14)
C55 0.055(18) 0.026(14) 0.051(18) -0.012(13) -0.001(15) -0.006(13)
C56 0.040(17) 0.054(19) 0.052(18) 0.001(15) 0.012(14) 0.012(14)
C58 0.13(5) 0.09(4) 0.18(6) 0.00(4) -0.09(5) 0.03(3)
C59 0.24(10) 0.22(9) 0.13(6) -0.05(6) -0.03(7) -0.04(8)
C60 0.10(4) 0.21(7) 0.09(4) -0.02(4) -0.01(3) 0.03(5)
O22 0.18(4) 0.18(4) 0.08(2) 0.00(3) 0.00(3) -0.06(3)

loop_
_atom_type_symbol
_atom_type_description
_atom_type_scat_dispersion_real
_atom_type_scat_dispersion_imag
_atom_type_scat_source
C C 0.0033 0.0016 'International Tables Vol C Tables 4.2.6.8 and 6.1.1.4'
H H 0.0000 0.0000 'International Tables Vol C Tables 4.2.6.8 and 6.1.1.4'
O O 0.0106 0.0060 'International Tables Vol C Tables 4.2.6.8 and 6.1.1.4'
Rh Rh -1.1178 0.9187 'International Tables Vol C Tables 4.2.6.8 and 6.1.1.4'

loop_
_geom_angle_atom_site_label_1
_geom_angle_atom_site_label_2
_geom_angle_atom_site_label_3
_geom_angle
O7 Rh1 O3 89.5(7)
O7 Rh1 O1 89.4(6)
O3 Rh1 O1 177.0(6)
O7 Rh1 O5 176.1(7)
O3 Rh1 O5 92.7(7)
O1 Rh1 O5 88.2(7)
O7 Rh1 O9 92.3(7)
O3 Rh1 O9 92.9(6)
O1 Rh1 O9 89.9(6)
O5 Rh1 O9 90.8(6)
O7 Rh1 Rh2 88.2(5)
O3 Rh1 Rh2 88.2(5)
O1 Rh1 Rh2 88.9(4)
O5 Rh1 Rh2 88.7(5)
O9 Rh1 Rh2 178.8(4)
O8 Rh2 O2 89.8(7)
O8 Rh2 O6 176.5(7)
O2 Rh2 O6 88.3(7)
O8 Rh2 O4 89.1(7)
O2 Rh2 O4 176.5(7)
O6 Rh2 O4 92.6(7)
O8 Rh2 O10 93.9(7)
O2 Rh2 O10 90.8(6)
O6 Rh2 O10 89.1(7)
O4 Rh2 O10 92.6(7)
O8 Rh2 Rh1 88.8(5)
O2 Rh2 Rh1 87.8(4)
O6 Rh2 Rh1 88.2(5)
O4 Rh2 Rh1 88.8(5)
O10 Rh2 Rh1 177.0(5)
C1 O1 Rh1 118.5(15)
C1 O2 Rh2 119.4(15)
C3 O3 Rh1 118.7(17)
C3 O4 Rh2 117.4(16)
C5 O5 Rh1 117.5(17)
C5 O6 Rh2 118.6(17)
C6 O7 Rh1 118.9(18)
C6 O8 Rh2 117.9(17)
C7 O9 Rh1 126.6(18)
C8 O10 Rh2 128(2)
C7 O11 H11 109.5
C8 O12 H12 109.5
C21 O13 C25 113(2)
C26 O14 C22 116(2)
C23 O15 C27 116(2)
C28 O16 C24 119(3)
C32 O17 H17 109.5
C44 O18 H18 109.5
C38 O19 H19 109.5
C50 O20 H20 109.5
O1 C1 O2 125(2)
O1 C1 C2 118(2)
O2 C1 C2 117(2)
C1 C2 H2A 109.5
C1 C2 H2B 109.5
H2A C2 H2B 109.5
C1 C2 H2C 109.5
H2A C2 H2C 109.5
H2B C2 H2C 109.5
O3 C3 O4 126(2)
O3 C3 C4 117(3)
O4 C3 C4 117(3)
C3 C4 H4A 109.5
C3 C4 H4B 109.5
H4A C4 H4B 109.5
C3 C4 H4C 109.5
H4A C4 H4C 109.5
H4B C4 H4C 109.5
O5 C5 O6 126(3)
O5 C5 C9 118(3)
O6 C5 C9 116(3)
O7 C6 O8 126(3)
O7 C6 C10 117(3)
O8 C6 C10 117(2)
O9 C7 O11 124(3)
O9 C7 C11 123(3)
O11 C7 C11 114(3)
O10 C8 O12 120(4)
O10 C8 C12 126(3)
O12 C8 C12 114(3)
C21 C9 C5 110(2)
C21 C9 C13 109(3)
C5 C9 C13 108(3)
C21 C9 C14 110(3)
C5 C9 C14 111(3)
C13 C9 C14 109(3)
C15 C10 C22 110(3)
C15 C10 C16 111(3)
C22 C10 C16 110(3)
C15 C10 C6 112(2)
C22 C10 C6 109(2)
C16 C10 C6 106(3)
C7 C11 C18 113(3)
C7 C11 C17 108(2)
C18 C11 C17 110(3)
C7 C11 C23 108(2)
C18 C11 C23 111(3)
C17 C11 C23 107(3)
C24 C12 C19 110(3)
C24 C12 C20 109(3)
C19 C12 C20 112(3)
C24 C12 C8 106(3)
C19 C12 C8 111(3)
C20 C12 C8 109(3)
C9 C13 H13A 109.5
C9 C13 H13B 109.5
H13A C13 H13B 109.5
C9 C13 H13C 109.5
H13A C13 H13C 109.5
H13B C13 H13C 109.5
C9 C14 H14A 109.5
C9 C14 H14B 109.5
H14A C14 H14B 109.5
C9 C14 H14C 109.5
H14A C14 H14C 109.5
H14B C14 H14C 109.5
C10 C15 H15A 109.5
C10 C15 H15B 109.5
H15A C15 H15B 109.5
C10 C15 H15C 109.5
H15A C15 H15C 109.5
H15B C15 H15C 109.5
C10 C16 H16A 109.5
C10 C16 H16B 109.5
H16A C16 H16B 109.5
C10 C16 H16C 109.5
H16A C16 H16C 109.5
H16B C16 H16C 109.5
C11 C17 H17A 109.5
C11 C17 H17B 109.5
H17A C17 H17B 109.5
C11 C17 H17C 109.5
H17A C17 H17C 109.5
H17B C17 H17C 109.5
C11 C18 H18A 109.5
C11 C18 H18B 109.5
H18A C18 H18B 109.5
C11 C18 H18C 109.5
H18A C18 H18C 109.5
H18B C18 H18C 109.5
C12 C19 H19A 109.5
C12 C19 H19B 109.5
H19A C19 H19B 109.5
C12 C19 H19C 109.5
H19A C19 H19C 109.5
H19B C19 H19C 109.5
C12 C20 H20A 109.5
C12 C20 H20B 109.5
H20A C20 H20B 109.5
C12 C20 H20C 109.5
H20A C20 H20C 109.5
H20B C20 H20C 109.5
O13 C21 C9 109(2)
O13 C21 H21A 109.8
C9 C21 H21A 109.8
O13 C21 H21B 109.8
C9 C21 H21B 109.8
H21A C21 H21B 108.2
O14 C22 C10 106(2)
O14 C22 H22A 110.5
C10 C22 H22A 110.5
O14 C22 H22B 110.5
C10 C22 H22B 110.5
H22A C22 H22B 108.7
O15 C23 C11 114(3)
O15 C23 H23A 108.8
C11 C23 H23A 108.8
O15 C23 H23B 108.8
C11 C23 H23B 108.8
H23A C23 H23B 107.7
O16 C24 C12 111(3)
O16 C24 H24A 109.5
C12 C24 H24A 109.5
O16 C24 H24B 109.5
C12 C24 H24B 109.5
H24A C24 H24B 108.1
O13 C25 C29 109(2)
O13 C25 H25A 109.9
C29 C25 H25A 109.9
O13 C25 H25B 109.9
C29 C25 H25B 109.9
H25A C25 H25B 108.3
O14 C26 C41 108(3)
O14 C26 H26A 110.0
C41 C26 H26A 110.0
O14 C26 H26B 110.0
C41 C26 H26B 110.0
H26A C26 H26B 108.4
O15 C27 C35 108(2)
O15 C27 H27A 110.2
C35 C27 H27A 110.2
O15 C27 H27B 110.2
C35 C27 H27B 110.2
H27A C27 H27B 108.5
O16 C28 C47 110(3)
O16 C28 H28A 109.6
C47 C28 H28A 109.6
O16 C28 H28B 109.6
C47 C28 H28B 109.6
H28A C28 H28B 108.1
C30 C29 C34 118(3)
C30 C29 C25 121(3)
C34 C29 C25 121(3)
C31 C30 C29 122(3)
C31 C30 H30 119.0
C29 C30 H30 119.0
C30 C31 C32 118(3)
C30 C31 C53 120(3)
C32 C31 C53 122(3)
C33 C32 O17 120(3)
C33 C32 C31 122(3)
O17 C32 C31 119(3)
C32 C33 C34 119(3)
C32 C33 C54 121(3)
C34 C33 C54 120(3)
C33 C34 C29 122(3)
C33 C34 H34 119.2
C29 C34 H34 119.2
C40 C35 C36 118(3)
C40 C35 C27 121(3)
C36 C35 C27 121(3)
C35 C36 C37 122(3)
C35 C36 H36 119.0
C37 C36 H36 119.0
C38 C37 C36 119(3)
C38 C37 C55 121(3)
C36 C37 C55 120(3)
C37 C38 O19 120(3)
C37 C38 C39 121(3)
O19 C38 C39 119(3)
C38 C39 C40 118(3)
C38 C39 C54 123(3)
C40 C39 C54 119(3)
C35 C40 C39 122(3)
C35 C40 H40 119.1
C39 C40 H40 119.1
C42 C41 C46 119(3)
C42 C41 C26 121(3)
C46 C41 C26 120(3)
C41 C42 C43 121(3)
C41 C42 H42 119.4
C43 C42 H42 119.4
C44 C43 C42 119(3)
C44 C43 C56 121(3)
C42 C43 C56 119(3)
C43 C44 O18 120(3)
C43 C44 C45 121(3)
O18 C44 C45 119(3)
C46 C45 C44 118(3)
C46 C45 C55 119(3)
C44 C45 C55 122(3)
C45 C46 C41 122(3)
C45 C46 H46 119.0
C41 C46 H46 119.0
C52 C47 C48 117(3)
C52 C47 C28 122(3)
C48 C47 C28 121(3)
C49 C48 C47 123(3)
C49 C48 H48 118.6
C47 C48 H48 118.6
C48 C49 C50 117(3)
C48 C49 C53 120(3)
C50 C49 C53 122(3)
O20 C50 C51 120(3)
O20 C50 C49 119(3)
C51 C50 C49 121(3)
C52 C51 C50 118(3)
C52 C51 C56 120(3)
C50 C51 C56 122(3)
C47 C52 C51 123(3)
C47 C52 H52 118.4
C51 C52 H52 118.4
C49 C53 C31 110(2)
C49 C53 H53A 109.7
C31 C53 H53A 109.7
C49 C53 H53B 109.7
C31 C53 H53B 109.7
H53A C53 H53B 108.2
C39 C54 C33 112(2)
C39 C54 H54A 109.2
C33 C54 H54A 109.2
C39 C54 H54B 109.2
C33 C54 H54B 109.2
H54A C54 H54B 107.9
C45 C55 C37 110(2)
C45 C55 H55A 109.6
C37 C55 H55A 109.6
C45 C55 H55B 109.6
C37 C55 H55B 109.6
H55A C55 H55B 108.1
C43 C56 C51 113.1(19)
C43 C56 H56A 109.0
C51 C56 H56A 109.0
C43 C56 H56B 109.0
C51 C56 H56B 109.0
H56A C56 H56B 107.8
O21 C57 O22 121.3
O21 C57 C58 125.7
O22 C57 C58 112.8
C57 C58 H58A 109.5
C57 C58 H58B 109.5
H58A C58 H58B 109.5
C57 C58 H58C 109.5
H58A C58 H58C 109.5
H58B C58 H58C 109.5
C60 C59 O22 110.0
C60 C59 H59A 109.7
O22 C59 H59A 109.7
C60 C59 H59B 109.7
O22 C59 H59B 109.7
H59A C59 H59B 108.2
C59 C60 H60A 109.5
C59 C60 H60B 109.5
H60A C60 H60B 109.5
C59 C60 H60C 109.5
H60A C60 H60C 109.5
H60B C60 H60C 109.5
C57 O22 C59 126.9

loop_
_geom_bond_atom_site_label_1
_geom_bond_atom_site_label_2
_geom_bond_distance
Rh1 O7 2.025(17)
Rh1 O3 2.029(16)
Rh1 O1 2.030(15)
Rh1 O5 2.045(18)
Rh1 O9 2.311(16)
Rh1 Rh2 2.374(3)
Rh2 O8 2.02(2)
Rh2 O2 2.034(16)
Rh2 O6 2.035(18)
Rh2 O4 2.039(16)
Rh2 O10 2.293(17)
O1 C1 1.27(3)
O2 C1 1.27(3)
O3 C3 1.27(3)
O4 C3 1.27(3)
O5 C5 1.27(3)
O6 C5 1.27(3)
O7 C6 1.26(3)
O8 C6 1.28(3)
O9 C7 1.19(3)
O10 C8 1.10(4)
O11 C7 1.29(4)
O11 H11 0.8200
O12 C8 1.32(5)
O12 H12 0.8200
O13 C21 1.41(4)
O13 C25 1.42(4)
O14 C26 1.39(4)
O14 C22 1.43(4)
O15 C23 1.42(4)
O15 C27 1.44(4)
O16 C28 1.35(4)
O16 C24 1.40(4)
O17 C32 1.39(3)
O17 H17 0.8200
O18 C44 1.39(4)
O18 H18 0.8200
O19 C38 1.40(3)
O19 H19 0.8200
O20 C50 1.39(4)
O20 H20 0.8200
C1 C2 1.50(3)
C2 H2A 0.9600
C2 H2B 0.9600
C2 H2C 0.9600
C3 C4 1.51(4)
C4 H4A 0.9600
C4 H4B 0.9600
C4 H4C 0.9600
C5 C9 1.53(4)
C6 C10 1.55(4)
C7 C11 1.52(4)
C8 C12 1.57(4)
C9 C21 1.51(4)
C9 C13 1.54(4)
C9 C14 1.54(4)
C10 C15 1.53(4)
C10 C22 1.53(4)
C10 C16 1.54(4)
C11 C18 1.52(4)
C11 C17 1.53(4)
C11 C23 1.54(4)
C12 C24 1.51(5)
C12 C19 1.52(4)
C12 C20 1.53(4)
C13 H13A 0.9600
C13 H13B 0.9600
C13 H13C 0.9600
C14 H14A 0.9600
C14 H14B 0.9600
C14 H14C 0.9600
C15 H15A 0.9600
C15 H15B 0.9600
C15 H15C 0.9600
C16 H16A 0.9600
C16 H16B 0.9600
C16 H16C 0.9600
C17 H17A 0.9600
C17 H17B 0.9600
C17 H17C 0.9600
C18 H18A 0.9600
C18 H18B 0.9600
C18 H18C 0.9600
C19 H19A 0.9600
C19 H19B 0.9600
C19 H19C 0.9600
C20 H20A 0.9600
C20 H20B 0.9600
C20 H20C 0.9600
C21 H21A 0.9700
C21 H21B 0.9700
C22 H22A 0.9700
C22 H22B 0.9700
C23 H23A 0.9700
C23 H23B 0.9700
C24 H24A 0.9700
C24 H24B 0.9700
C25 C29 1.49(4)
C25 H25A 0.9700
C25 H25B 0.9700
C26 C41 1.49(4)
C26 H26A 0.9700
C26 H26B 0.9700
C27 C35 1.51(4)
C27 H27A 0.9700
C27 H27B 0.9700
C28 C47 1.50(5)
C28 H28A 0.9700
C28 H28B 0.9700
C29 C30 1.39(4)
C29 C34 1.40(4)
C30 C31 1.39(4)
C30 H30 0.9300
C31 C32 1.39(4)
C31 C53 1.52(4)
C32 C33 1.38(4)
C33 C34 1.38(4)
C33 C54 1.54(4)
C34 H34 0.9300
C35 C40 1.37(4)
C35 C36 1.39(4)
C36 C37 1.39(4)
C36 H36 0.9300
C37 C38 1.37(4)
C37 C55 1.53(4)
C38 C39 1.40(4)
C39 C40 1.40(4)
C39 C54 1.51(4)
C40 H40 0.9300
C41 C42 1.39(4)
C41 C46 1.39(4)
C42 C43 1.39(4)
C42 H42 0.9300
C43 C44 1.38(4)
C43 C56 1.50(3)
C44 C45 1.40(4)
C45 C46 1.38(4)
C45 C55 1.52(4)
C46 H46 0.9300
C47 C52 1.38(4)
C47 C48 1.39(4)
C48 C49 1.38(4)
C48 H48 0.9300
C49 C50 1.42(4)
C49 C53 1.51(4)
C50 C51 1.39(4)
C51 C52 1.38(4)
C51 C56 1.52(3)
C52 H52 0.9300
C53 H53A 0.9700
C53 H53B 0.9700
C54 H54A 0.9700
C54 H54B 0.9700
C55 H55A 0.9700
C55 H55B 0.9700
C56 H56A 0.9700
C56 H56B 0.9700
C57 O21 1.1565
C57 O22 1.2868
C57 C58 1.4006
C58 H58A 0.9600
C58 H58B 0.9600
C58 H58C 0.9600
C59 C60 1.2784
C59 O22 1.5600
C59 H59A 0.9700
C59 H59B 0.9700
C60 H60A 0.9600
C60 H60B 0.9600
C60 H60C 0.9600

loop_
_geom_torsion_atom_site_label_1
_geom_torsion_atom_site_label_2
_geom_torsion_atom_site_label_3
_geom_torsion_atom_site_label_4
_geom_torsion
O7 Rh1 Rh2 O8 2.3(8)
O3 Rh1 Rh2 O8 -87.2(7)
O1 Rh1 Rh2 O8 91.8(7)
O5 Rh1 Rh2 O8 -179.9(8)
O9 Rh1 Rh2 O8 112(20)
O7 Rh1 Rh2 O2 -87.5(7)
O3 Rh1 Rh2 O2 -177.1(6)
O1 Rh1 Rh2 O2 1.9(6)
O5 Rh1 Rh2 O2 90.2(7)
O9 Rh1 Rh2 O2 22(20)
O7 Rh1 Rh2 O6 -175.9(7)
O3 Rh1 Rh2 O6 94.5(7)
O1 Rh1 Rh2 O6 -86.5(7)
O5 Rh1 Rh2 O6 1.8(8)
O9 Rh1 Rh2 O6 -66(20)
O7 Rh1 Rh2 O4 91.5(7)
O3 Rh1 Rh2 O4 1.9(7)
O1 Rh1 Rh2 O4 -179.1(6)
O5 Rh1 Rh2 O4 -90.8(7)
O9 Rh1 Rh2 O4 -159(20)
O7 Rh1 Rh2 O10 -150(10)
O3 Rh1 Rh2 O10 120(10)
O1 Rh1 Rh2 O10 -61(10)
O5 Rh1 Rh2 O10 27(10)
O9 Rh1 Rh2 O10 -41(23)
O7 Rh1 O1 C1 87.1(16)
O3 Rh1 O1 C1 18(13)
O5 Rh1 O1 C1 -89.9(16)
O9 Rh1 O1 C1 179.3(16)
Rh2 Rh1 O1 C1 -1.1(15)
O8 Rh2 O2 C1 -92.2(17)
O6 Rh2 O2 C1 84.8(17)
O4 Rh2 O2 C1 -20(12)
O10 Rh2 O2 C1 173.9(17)
Rh1 Rh2 O2 C1 -3.4(16)
O7 Rh1 O3 C3 -85.7(18)
O1 Rh1 O3 C3 -17(13)
O5 Rh1 O3 C3 91.2(18)
O9 Rh1 O3 C3 -177.9(18)
Rh2 Rh1 O3 C3 2.5(18)
O8 Rh2 O4 C3 81.9(19)
O2 Rh2 O4 C3 10(12)
O6 Rh2 O4 C3 -95.0(19)
O10 Rh2 O4 C3 175.8(19)
Rh1 Rh2 O4 C3 -6.9(18)
O7 Rh1 O5 C5 30(12)
O3 Rh1 O5 C5 -94.5(19)
O1 Rh1 O5 C5 82.7(19)
O9 Rh1 O5 C5 172.6(19)
Rh2 Rh1 O5 C5 -6.3(18)
O8 Rh2 O6 C5 -28(14)
O2 Rh2 O6 C5 -85.8(19)
O4 Rh2 O6 C5 90.8(19)
O10 Rh2 O6 C5 -176.6(19)
Rh1 Rh2 O6 C5 2.1(18)
O3 Rh1 O7 C6 86.6(19)
O1 Rh1 O7 C6 -90.6(18)
O5 Rh1 O7 C6 -38(12)
O9 Rh1 O7 C6 179.5(18)
Rh2 Rh1 O7 C6 -1.7(18)
O2 Rh2 O8 C6 84.1(19)
O6 Rh2 O8 C6 26(14)
O4 Rh2 O8 C6 -92.6(19)
O10 Rh2 O8 C6 174.9(19)
Rh1 Rh2 O8 C6 -3.8(18)
O7 Rh1 O9 C7 127(2)
O3 Rh1 O9 C7 -144(2)
O1 Rh1 O9 C7 37(2)
O5 Rh1 O9 C7 -51(2)
Rh2 Rh1 O9 C7 17(21)
O8 Rh2 O10 C8 -60(3)
O2 Rh2 O10 C8 30(3)
O6 Rh2 O10 C8 119(3)
O4 Rh2 O10 C8 -149(3)
Rh1 Rh2 O10 C8 93(11)
Rh1 O1 C1 O2 -1(3)
Rh1 O1 C1 C2 -179.4(17)
Rh2 O2 C1 O1 4(3)
Rh2 O2 C1 C2 -178.3(16)
Rh1 O3 C3 O4 -9(4)
Rh1 O3 C3 C4 174(2)
Rh2 O4 C3 O3 11(4)
Rh2 O4 C3 C4 -172(2)
Rh1 O5 C5 O6 10(4)
Rh1 O5 C5 C9 -171.6(19)
Rh2 O6 C5 O5 -8(4)
Rh2 O6 C5 C9 173.6(18)
Rh1 O7 C6 O8 -1(3)
Rh1 O7 C6 C10 -177.8(17)
Rh2 O8 C6 O7 4(3)
Rh2 O8 C6 C10 -179.4(18)
Rh1 O9 C7 O11 10(6)
Rh1 O9 C7 C11 -168(2)
Rh2 O10 C8 O12 24(6)
Rh2 O10 C8 C12 -160(2)
O5 C5 C9 C21 38(4)
O6 C5 C9 C21 -144(3)
O5 C5 C9 C13 -81(3)
O6 C5 C9 C13 97(3)
O5 C5 C9 C14 159(3)
O6 C5 C9 C14 -22(4)
O7 C6 C10 C15 -24(4)
O8 C6 C10 C15 159(3)
O7 C6 C10 C22 -145(3)
O8 C6 C10 C22 38(3)
O7 C6 C10 C16 97(3)
O8 C6 C10 C16 -80(3)
O9 C7 C11 C18 -177(3)
O11 C7 C11 C18 5(5)
O9 C7 C11 C17 -54(4)
O11 C7 C11 C17 128(4)
O9 C7 C11 C23 61(4)
O11 C7 C11 C23 -117(4)
O10 C8 C12 C24 78(4)
O12 C8 C12 C24 -105(5)
O10 C8 C12 C19 -41(5)
O12 C8 C12 C19 135(5)
O10 C8 C12 C20 -165(4)
O12 C8 C12 C20 12(5)
C25 O13 C21 C9 175(3)
C5 C9 C21 O13 60(3)
C13 C9 C21 O13 178(3)
C14 C9 C21 O13 -63(3)
C26 O14 C22 C10 -168(3)
C15 C10 C22 O14 -63(3)
C16 C10 C22 O14 174(3)
C6 C10 C22 O14 59(3)
C27 O15 C23 C11 -101(3)
C7 C11 C23 O15 67(3)
C18 C11 C23 O15 -57(3)
C17 C11 C23 O15 -177(2)
C28 O16 C24 C12 -143(4)
C19 C12 C24 O16 -180(3)
C20 C12 C24 O16 -57(4)
C8 C12 C24 O16 61(4)
C21 O13 C25 C29 -178(3)
C22 O14 C26 C41 -177(3)
C23 O15 C27 C35 162(3)
C24 O16 C28 C47 178(3)
O13 C25 C29 C30 63(4)
O13 C25 C29 C34 -114(3)
C34 C29 C30 C31 2(4)
C25 C29 C30 C31 -175(3)
C29 C30 C31 C32 -3(4)
C29 C30 C31 C53 174(3)
C30 C31 C32 C33 2(4)
C53 C31 C32 C33 -176(3)
C30 C31 C32 O17 180(2)
C53 C31 C32 O17 2(4)
O17 C32 C33 C34 -178(2)
C31 C32 C33 C34 1(4)
O17 C32 C33 C54 -2(4)
C31 C32 C33 C54 176(3)
C32 C33 C34 C29 -1(4)
C54 C33 C34 C29 -177(3)
C30 C29 C34 C33 0(4)
C25 C29 C34 C33 177(3)
O15 C27 C35 C40 -35(4)
O15 C27 C35 C36 148(3)
C40 C35 C36 C37 -2(4)
C27 C35 C36 C37 175(3)
C35 C36 C37 C38 1(4)
C35 C36 C37 C55 -176(3)
C36 C37 C38 O19 -179(2)
C55 C37 C38 O19 -2(4)
C36 C37 C38 C39 0(4)
C55 C37 C38 C39 178(2)
C37 C38 C39 C40 -1(4)
O19 C38 C39 C40 179(2)
C37 C38 C39 C54 -176(3)
O19 C38 C39 C54 3(4)
C36 C35 C40 C39 1(4)
C27 C35 C40 C39 -176(2)
C38 C39 C40 C35 0(4)
C54 C39 C40 C35 176(2)
O14 C26 C41 C42 -139(3)
O14 C26 C41 C46 40(4)
C46 C41 C42 C43 0(4)
C26 C41 C42 C43 178(3)
C41 C42 C43 C44 0(4)
C41 C42 C43 C56 -174(2)
C42 C43 C44 O18 -179(2)
C56 C43 C44 O18 -5(4)
C42 C43 C44 C45 1(4)
C56 C43 C44 C45 175(2)
C43 C44 C45 C46 -2(4)
O18 C44 C45 C46 178(2)
C43 C44 C45 C55 -176(2)
O18 C44 C45 C55 4(4)
C44 C45 C46 C41 1(4)
C55 C45 C46 C41 175(2)
C42 C41 C46 C45 0(4)
C26 C41 C46 C45 -179(3)
O16 C28 C47 C52 -5(5)
O16 C28 C47 C48 178(3)
C52 C47 C48 C49 -1(5)
C28 C47 C48 C49 177(3)
C47 C48 C49 C50 0(4)
C47 C48 C49 C53 -173(3)
C48 C49 C50 O20 -178(3)
C53 C49 C50 O20 -5(4)
C48 C49 C50 C51 3(4)
C53 C49 C50 C51 175(3)
O20 C50 C51 C52 177(2)
C49 C50 C51 C52 -4(4)
O20 C50 C51 C56 3(4)
C49 C50 C51 C56 -178(2)
C48 C47 C52 C51 0(5)
C28 C47 C52 C51 -178(3)
C50 C51 C52 C47 2(4)
C56 C51 C52 C47 176(3)
C48 C49 C53 C31 82(3)
C50 C49 C53 C31 -91(3)
C30 C31 C53 C49 -85(3)
C32 C31 C53 C49 92(3)
C38 C39 C54 C33 90(3)
C40 C39 C54 C33 -85(3)
C32 C33 C54 C39 -91(3)
C34 C33 C54 C39 84(3)
C46 C45 C55 C37 -84(3)
C44 C45 C55 C37 90(3)
C38 C37 C55 C45 -91(3)
C36 C37 C55 C45 86(3)
C44 C43 C56 C51 -89(3)
C42 C43 C56 C51 85(3)
C52 C51 C56 C43 -82(3)
C50 C51 C56 C43 92(3)
O21 C57 O22 C59 13.1
C58 C57 O22 C59 -171.2
C60 C59 O22 C57 -122.8
